data_2216435
loop_
_publ_author_name
'Fischer, Conrad'
'Gruber, Tobias'
'Seichter, Wilhelm'
'Weber, Edwin'

_publ_section_title
;
 5,11,17,23-Tetra-<i>tert</i>-butyl-25,26,27,28-tetramethoxycalix[4]arene
 tetrahydrofuran solvate
;
_journal_coeditor_code FJ2051
_journal_issue 12
_journal_name_full 'Acta Crystallographica Section E'
_journal_page_first o4572
_journal_page_last o4573
_journal_paper_doi 10.1107/S1600536807053925
_journal_volume 63
_journal_year 2007
_chemical_formula_iupac 'C48 H64 O4, C4 H8 O'
_chemical_formula_moiety 'C48 H64 O4, C4 H8 O'
_chemical_formula_sum 'C52 H72 O5'
_chemical_formula_weight 777.10
_chemical_name_systematic
;
5,11,17,23-Tetra-<i>tert</i>-butyl-25,26,27,28-tetramethoxycalix[4]arene
tetrahydrofuran solvate
;
_space_group_IT_number 14
_symmetry_cell_setting monoclinic
_symmetry_space_group_name_Hall '-P 2ybc'
_symmetry_space_group_name_H-M 'P 1 21/c 1'
_atom_sites_solution_hydrogens geom
_atom_sites_solution_primary direct
_atom_sites_solution_secondary difmap
_audit_creation_method SHELXL-97
_cell_angle_alpha 90.00
_cell_angle_beta 90.8240(10)
_cell_angle_gamma 90.00
_cell_formula_units_Z 8
_cell_length_a 16.9911(4)
_cell_length_b 19.7724(5)
_cell_length_c 28.5530(7)
_cell_measurement_temperature 153(2)
_cell_volume 9591.5(4)
_computing_cell_refinement 'SAINT (Bruker, 2004)'
_computing_data_collection 'APEX2 (Bruker, 2004)'
_computing_data_reduction SAINT
_computing_molecular_graphics 'SHELXTL (Sheldrick, 2001)'
_computing_publication_material SHELXTL
_computing_structure_refinement 'SHELXL97 (Sheldrick, 1997)'
_computing_structure_solution 'SHELXS97 (Sheldrick, 1997)'
_diffrn_ambient_temperature 153(2)
_diffrn_measured_fraction_theta_full 0.995
_diffrn_measured_fraction_theta_max 0.995
_diffrn_measurement_device_type 'Bruker Kappa CCD APEXII area detector diffractometer'
_diffrn_measurement_method 'phi and omega scans'
_diffrn_radiation_monochromator graphite
_diffrn_radiation_source 'fine-focus sealed tube'
_diffrn_radiation_type MoK\a
_diffrn_radiation_wavelength 0.71073
_diffrn_reflns_av_R_equivalents 0.0887
_diffrn_reflns_av_sigmaI/netI 0.1110
_diffrn_reflns_limit_h_max 21
_diffrn_reflns_limit_h_min -21
_diffrn_reflns_limit_k_max 24
_diffrn_reflns_limit_k_min -24
_diffrn_reflns_limit_l_max 35
_diffrn_reflns_limit_l_min -35
_diffrn_reflns_number 97320
_diffrn_reflns_theta_full 26.40
_diffrn_reflns_theta_max 26.40
_diffrn_reflns_theta_min 2.12
_diffrn_standards_decay_% 0
_exptl_absorpt_coefficient_mu 0.067
_exptl_absorpt_correction_T_max 0.9933
_exptl_absorpt_correction_T_min 0.9640
_exptl_absorpt_correction_type multi-scan
_exptl_absorpt_process_details 'SADABS (Sheldrick, 2004)'
_exptl_crystal_colour colourless
_exptl_crystal_density_diffrn 1.076
_exptl_crystal_density_method 'not measured'
_exptl_crystal_description irregular
_exptl_crystal_F_000 3392
_exptl_crystal_size_max 0.55
_exptl_crystal_size_mid 0.34
_exptl_crystal_size_min 0.10
_refine_diff_density_max 0.426
_refine_diff_density_min -0.426
_refine_ls_extinction_method none
_refine_ls_goodness_of_fit_ref 1.001
_refine_ls_hydrogen_treatment constr
_refine_ls_matrix_type full
_refine_ls_number_parameters 1124
_refine_ls_number_reflns 19598
_refine_ls_number_restraints 35
_refine_ls_restrained_S_all 1.006
_refine_ls_R_factor_all 0.1826
_refine_ls_R_factor_gt 0.0666
_refine_ls_shift/su_max 0.000
_refine_ls_shift/su_mean 0.000
_refine_ls_structure_factor_coef Fsqd
_refine_ls_weighting_details 'calc w=1/[\s^2^(Fo^2^)+(0.0872P)^2^+5.1460P] where P=(Fo^2^+2Fc^2^)/3'
_refine_ls_weighting_scheme calc
_refine_ls_wR_factor_gt 0.1573
_refine_ls_wR_factor_ref 0.2148
_reflns_number_gt 8713
_reflns_number_total 19598
_reflns_threshold_expression >2\s(I)
_cod_data_source_file fj2051.cif
_cod_data_source_block I
_cod_original_sg_symbol_H-M 'P 21/c'
_cod_database_code 2216435
_cod_database_fobs_code 2216435

loop_
_symmetry_equiv_pos_as_xyz
'x, y, z'
'-x, y+1/2, -z+1/2'
'-x, -y, -z'
'x, -y-1/2, z-1/2'

loop_
_atom_site_type_symbol
_atom_site_label
_atom_site_fract_x
_atom_site_fract_y
_atom_site_fract_z
_atom_site_U_iso_or_equiv
_atom_site_adp_type
_atom_site_calc_flag
_atom_site_refinement_flags
_atom_site_occupancy
_atom_site_disorder_assembly
_atom_site_disorder_group
O O1 -0.15340(13) 0.99035(11) 0.22112(7) 0.0388(5) Uani d . 1 . .
O O2 -0.05354(12) 0.88434(10) 0.27436(7) 0.0361(5) Uani d . 1 . .
O O3 0.10812(12) 0.85837(11) 0.23821(7) 0.0383(5) Uani d . 1 . .
O O4 0.08507(13) 1.08372(11) 0.26296(7) 0.0436(6) Uani d . 1 . .
C C1 -0.13829(18) 1.02598(16) 0.26245(11) 0.0335(7) Uani d . 1 . .
C C2 -0.09560(18) 1.08577(16) 0.26066(11) 0.0341(8) Uani d . 1 . .
C C3 -0.08175(19) 1.12080(17) 0.30216(11) 0.0379(8) Uani d . 1 . .
H H3 -0.0545 1.1627 0.3009 0.046 Uiso calc R 1 . .
C C4 -0.10612(19) 1.09715(17) 0.34560(11) 0.0373(8) Uani d . 1 . .
C C5 -0.14553(18) 1.03535(18) 0.34576(11) 0.0392(8) Uani d . 1 . .
H H5 -0.1623 1.0175 0.3749 0.047 Uiso calc R 1 . .
C C6 -0.16145(18) 0.99860(16) 0.30509(11) 0.0355(8) Uani d . 1 . .
C C7 -0.19955(18) 0.92979(17) 0.30864(11) 0.0391(8) Uani d . 1 . .
H H7A -0.2103 0.9122 0.2767 0.047 Uiso calc R 1 . .
H H7B -0.2506 0.9343 0.3247 0.047 Uiso calc R 1 . .
C C8 -0.07760(19) 0.85774(16) 0.31689(11) 0.0336(7) Uani d . 1 . .
C C9 -0.14826(19) 0.87955(16) 0.33526(11) 0.0363(8) Uani d . 1 . .
C C10 -0.1690(2) 0.85571(18) 0.37962(11) 0.0427(9) Uani d . 1 . .
H H10 -0.2171 0.8706 0.3928 0.051 Uiso calc R 1 . .
C C11 -0.1217(2) 0.81098(18) 0.40505(11) 0.0439(9) Uani d . 1 A .
C C12 -0.0518(2) 0.79119(17) 0.38510(12) 0.0451(9) Uani d . 1 . .
H H12 -0.0184 0.7609 0.4019 0.054 Uiso calc R 1 . .
C C13 -0.02819(19) 0.81387(16) 0.34125(11) 0.0363(8) Uani d . 1 . .
C C14 0.0521(2) 0.79540(16) 0.32200(12) 0.0414(8) Uani d . 1 . .
H H14A 0.0756 0.7586 0.3411 0.050 Uiso calc R 1 . .
H H14B 0.0458 0.7787 0.2895 0.050 Uiso calc R 1 . .
C C15 0.13096(18) 0.88599(16) 0.28130(10) 0.0329(7) Uani d . 1 . .
C C16 0.10686(18) 0.85600(16) 0.32258(11) 0.0341(8) Uani d . 1 . .
C C17 0.13075(18) 0.88467(17) 0.36480(11) 0.0371(8) Uani d . 1 . .
H H17 0.1145 0.8640 0.3931 0.045 Uiso calc R 1 . .
C C18 0.17744(18) 0.94238(17) 0.36743(11) 0.0370(8) Uani d . 1 B .
C C19 0.19748(18) 0.97242(17) 0.32510(11) 0.0377(8) Uani d . 1 . .
H H19 0.2278 1.0128 0.3258 0.045 Uiso calc R 1 . .
C C20 0.17507(18) 0.94578(17) 0.28180(11) 0.0348(8) Uani d . 1 . .
C C21 0.19597(19) 0.98214(18) 0.23676(11) 0.0402(8) Uani d . 1 . .
H H21A 0.2255 1.0238 0.2447 0.048 Uiso calc R 1 . .
H H21B 0.2311 0.9528 0.2183 0.048 Uiso calc R 1 . .
C C22 0.07082(19) 1.04904(16) 0.22110(10) 0.0339(8) Uani d . 1 . .
C C23 0.12471(19) 1.00099(17) 0.20655(11) 0.0357(8) Uani d . 1 . .
C C24 0.1097(2) 0.96785(18) 0.16449(11) 0.0433(9) Uani d . 1 . .
H H24 0.1470 0.9359 0.1536 0.052 Uiso calc R 1 . .
C C25 0.0418(2) 0.97975(18) 0.13755(11) 0.0439(9) Uani d . 1 C .
C C26 -0.0119(2) 1.02654(17) 0.15477(11) 0.0405(8) Uani d . 1 . .
H H26 -0.0592 1.0346 0.1375 0.049 Uiso calc R 1 . .
C C27 0.00135(19) 1.06191(16) 0.19633(11) 0.0358(8) Uani d . 1 . .
C C28 -0.0602(2) 1.10990(16) 0.21491(11) 0.0395(8) Uani d . 1 . .
H H28A -0.1028 1.1150 0.1912 0.047 Uiso calc R 1 . .
H H28B -0.0360 1.1549 0.2199 0.047 Uiso calc R 1 . .
C C29 -0.0919(2) 1.13723(19) 0.39080(12) 0.0495(9) Uani d . 1 . .
C C30 -0.0199(3) 1.1823(3) 0.38759(16) 0.0960(18) Uani d . 1 . .
H H30A -0.0124 1.2069 0.4171 0.144 Uiso calc R 1 . .
H H30B -0.0273 1.2147 0.3619 0.144 Uiso calc R 1 . .
H H30C 0.0266 1.1545 0.3816 0.144 Uiso calc R 1 . .
C C31 -0.1627(3) 1.1840(3) 0.39813(16) 0.0858(15) Uani d . 1 . .
H H31A -0.2102 1.1567 0.4024 0.129 Uiso calc R 1 . .
H H31B -0.1698 1.2132 0.3707 0.129 Uiso calc R 1 . .
H H31C -0.1534 1.2120 0.4260 0.129 Uiso calc R 1 . .
C C32 -0.0821(4) 1.0919(3) 0.43280(15) 0.1002(19) Uani d . 1 . .
H H32A -0.1309 1.0666 0.4377 0.150 Uiso calc R 1 . .
H H32B -0.0701 1.1194 0.4606 0.150 Uiso calc R 1 . .
H H32C -0.0388 1.0601 0.4275 0.150 Uiso calc R 1 . .
C C33 -0.2260(2) 1.00904(19) 0.19864(13) 0.0519(10) Uani d . 1 . .
H H33A -0.2699 0.9982 0.2192 0.078 Uiso calc R 1 . .
H H33B -0.2320 0.9841 0.1692 0.078 Uiso calc R 1 . .
H H33C -0.2258 1.0577 0.1922 0.078 Uiso calc R 1 . .
C C34 -0.1457(2) 0.7859(2) 0.45364(12) 0.0609(11) Uani d D 1 . .
C C35 -0.0813(4) 0.8032(6) 0.48852(18) 0.117(4) Uani d PD 0.736(5) A 1
H H35A -0.0982 0.7912 0.5201 0.175 Uiso calc PR 0.736(5) A 1
H H35B -0.0703 0.8518 0.4871 0.175 Uiso calc PR 0.736(5) A 1
H H35C -0.0336 0.7779 0.4809 0.175 Uiso calc PR 0.736(5) A 1
C C36 -0.2226(4) 0.8205(4) 0.4704(2) 0.087(2) Uani d PD 0.736(5) A 1
H H36A -0.2656 0.8102 0.4483 0.130 Uiso calc PR 0.736(5) A 1
H H36B -0.2146 0.8696 0.4718 0.130 Uiso calc PR 0.736(5) A 1
H H36C -0.2358 0.8036 0.5016 0.130 Uiso calc PR 0.736(5) A 1
C C37 -0.1631(5) 0.7104(3) 0.4495(2) 0.102(3) Uani d PD 0.736(5) A 1
H H37A -0.1800 0.6930 0.4799 0.153 Uiso calc PR 0.736(5) A 1
H H37B -0.1154 0.6865 0.4399 0.153 Uiso calc PR 0.736(5) A 1
H H37C -0.2050 0.7032 0.4261 0.153 Uiso calc PR 0.736(5) A 1
C C35B -0.1478(13) 0.8463(8) 0.4879(5) 0.117(4) Uani d PD 0.264(5) A 2
H H35D -0.1993 0.8684 0.4857 0.175 Uiso calc PR 0.264(5) A 2
H H35E -0.1065 0.8787 0.4798 0.175 Uiso calc PR 0.264(5) A 2
H H35F -0.1388 0.8300 0.5200 0.175 Uiso calc PR 0.264(5) A 2
C C36B -0.2243(9) 0.7500(12) 0.4532(6) 0.087(2) Uani d PD 0.264(5) A 2
H H36D -0.2403 0.7411 0.4855 0.130 Uiso calc PR 0.264(5) A 2
H H36E -0.2197 0.7071 0.4363 0.130 Uiso calc PR 0.264(5) A 2
H H36F -0.2639 0.7785 0.4377 0.130 Uiso calc PR 0.264(5) A 2
C C37B -0.0837(10) 0.7368(11) 0.4764(7) 0.102(3) Uani d PD 0.264(5) A 2
H H37D -0.0989 0.7264 0.5086 0.153 Uiso calc PR 0.264(5) A 2
H H37E -0.0318 0.7585 0.4767 0.153 Uiso calc PR 0.264(5) A 2
H H37F -0.0815 0.6949 0.4582 0.153 Uiso calc PR 0.264(5) A 2
C C38 -0.0755(2) 0.84537(18) 0.23400(11) 0.0462(9) Uani d . 1 . .
H H38A -0.0474 0.8021 0.2347 0.069 Uiso calc R 1 . .
H H38B -0.0618 0.8703 0.2056 0.069 Uiso calc R 1 . .
H H38C -0.1324 0.8371 0.2341 0.069 Uiso calc R 1 . .
C C39 0.2036(2) 0.97132(19) 0.41461(12) 0.0501(10) Uani d D 1 . .
C C40 0.2567(5) 1.0319(4) 0.4120(2) 0.089(3) Uani d PD 0.711(5) B 1
H H40A 0.2721 1.0459 0.4438 0.134 Uiso calc PR 0.711(5) B 1
H H40B 0.2288 1.0690 0.3963 0.134 Uiso calc PR 0.711(5) B 1
H H40C 0.3038 1.0202 0.3944 0.134 Uiso calc PR 0.711(5) B 1
C C41 0.1320(4) 0.9878(5) 0.4439(2) 0.100(3) Uani d PD 0.711(5) B 1
H H41A 0.0968 0.9485 0.4445 0.149 Uiso calc PR 0.711(5) B 1
H H41B 0.1040 1.0265 0.4300 0.149 Uiso calc PR 0.711(5) B 1
H H41C 0.1490 0.9991 0.4759 0.149 Uiso calc PR 0.711(5) B 1
C C42 0.2490(5) 0.9159(3) 0.4422(2) 0.106(3) Uani d PD 0.711(5) B 1
H H42A 0.2591 0.9314 0.4743 0.159 Uiso calc PR 0.711(5) B 1
H H42B 0.2991 0.9068 0.4268 0.159 Uiso calc PR 0.711(5) B 1
H H42C 0.2174 0.8745 0.4428 0.159 Uiso calc PR 0.711(5) B 1
C C40B 0.1795(11) 1.0477(5) 0.4116(5) 0.089(3) Uani d PD 0.289(5) B 2
H H40D 0.1224 1.0512 0.4067 0.134 Uiso calc PR 0.289(5) B 2
H H40E 0.2065 1.0691 0.3854 0.134 Uiso calc PR 0.289(5) B 2
H H40F 0.1944 1.0705 0.4409 0.134 Uiso calc PR 0.289(5) B 2
C C41B 0.1694(13) 0.9378(10) 0.4567(5) 0.100(3) Uani d PD 0.289(5) B 2
H H41D 0.2005 0.9499 0.4847 0.149 Uiso calc PR 0.289(5) B 2
H H41E 0.1704 0.8886 0.4525 0.149 Uiso calc PR 0.289(5) B 2
H H41F 0.1150 0.9529 0.4606 0.149 Uiso calc PR 0.289(5) B 2
C C42B 0.2938(6) 0.9773(11) 0.4150(6) 0.106(3) Uani d PD 0.289(5) B 2
H H42D 0.3115 0.9998 0.4438 0.159 Uiso calc PR 0.289(5) B 2
H H42E 0.3104 1.0038 0.3879 0.159 Uiso calc PR 0.289(5) B 2
H H42F 0.3171 0.9320 0.4135 0.159 Uiso calc PR 0.289(5) B 2
C C43 0.1636(2) 0.81082(19) 0.22012(12) 0.0498(9) Uani d . 1 . .
H H43A 0.2166 0.8305 0.2216 0.075 Uiso calc R 1 . .
H H43B 0.1497 0.8001 0.1875 0.075 Uiso calc R 1 . .
H H43C 0.1625 0.7694 0.2389 0.075 Uiso calc R 1 . .
C C44 0.0280(2) 0.9422(2) 0.09113(12) 0.0610(11) Uani d D 1 . .
C C45 0.0396(6) 0.8663(3) 0.0982(2) 0.094(3) Uani d PD 0.760(5) C 1
H H45A 0.0325 0.8429 0.0682 0.141 Uiso calc PR 0.760(5) C 1
H H45B 0.0010 0.8495 0.1206 0.141 Uiso calc PR 0.760(5) C 1
H H45C 0.0929 0.8578 0.1105 0.141 Uiso calc PR 0.760(5) C 1
C C46 0.0910(5) 0.9669(4) 0.05636(19) 0.106(3) Uani d PD 0.760(5) C 1
H H46A 0.0865 0.9409 0.0272 0.159 Uiso calc PR 0.760(5) C 1
H H46B 0.1436 0.9603 0.0702 0.159 Uiso calc PR 0.760(5) C 1
H H46C 0.0828 1.0150 0.0497 0.159 Uiso calc PR 0.760(5) C 1
C C47 -0.0536(4) 0.9542(4) 0.0700(2) 0.106(3) Uani d PD 0.760(5) C 1
H H47A -0.0582 1.0015 0.0600 0.159 Uiso calc PR 0.760(5) C 1
H H47B -0.0935 0.9444 0.0934 0.159 Uiso calc PR 0.760(5) C 1
H H47C -0.0614 0.9246 0.0428 0.159 Uiso calc PR 0.760(5) C 1
C C45B 0.0905(13) 0.8885(11) 0.0799(8) 0.094(3) Uani d PD 0.240(5) C 2
H H45D 0.0752 0.8644 0.0512 0.141 Uiso calc PR 0.240(5) C 2
H H45E 0.0947 0.8563 0.1059 0.141 Uiso calc PR 0.240(5) C 2
H H45F 0.1415 0.9106 0.0754 0.141 Uiso calc PR 0.240(5) C 2
C C46B 0.024(2) 0.9940(9) 0.0512(5) 0.106(3) Uani d PD 0.240(5) C 2
H H46D 0.0198 0.9703 0.0211 0.159 Uiso calc PR 0.240(5) C 2
H H46E 0.0713 1.0220 0.0519 0.159 Uiso calc PR 0.240(5) C 2
H H46F -0.0226 1.0229 0.0552 0.159 Uiso calc PR 0.240(5) C 2
C C47B -0.0518(9) 0.9049(11) 0.0950(7) 0.106(3) Uani d PD 0.240(5) C 2
H H47D -0.0919 0.9365 0.1060 0.159 Uiso calc PR 0.240(5) C 2
H H47E -0.0465 0.8674 0.1172 0.159 Uiso calc PR 0.240(5) C 2
H H47F -0.0675 0.8872 0.0642 0.159 Uiso calc PR 0.240(5) C 2
C C48 0.1269(2) 1.1463(2) 0.25673(15) 0.0649(12) Uani d . 1 . .
H H48A 0.1816 1.1366 0.2487 0.097 Uiso calc R 1 . .
H H48B 0.1257 1.1725 0.2858 0.097 Uiso calc R 1 . .
H H48C 0.1019 1.1723 0.2314 0.097 Uiso calc R 1 . .
O O1A 0.36984(12) 0.13408(10) 0.18620(7) 0.0351(5) Uani d . 1 . .
O O2A 0.52992(12) 0.12776(10) 0.23213(7) 0.0331(5) Uani d . 1 . .
O O3A 0.65424(12) 0.22497(11) 0.19345(7) 0.0359(5) Uani d . 1 . .
O O4A 0.44396(13) 0.33962(10) 0.23278(7) 0.0355(5) Uani d . 1 . .
C C1A 0.34875(17) 0.16304(15) 0.22862(10) 0.0288(7) Uani d . 1 . .
C C2A 0.32114(17) 0.22910(15) 0.22936(10) 0.0278(7) Uani d . 1 . .
C C3A 0.30071(17) 0.25731(15) 0.27185(10) 0.0313(7) Uani d . 1 . .
H H3A 0.2805 0.3021 0.2721 0.038 Uiso calc R 1 . .
C C4A 0.30834(18) 0.22304(16) 0.31417(10) 0.0329(7) Uani d . 1 . .
C C5A 0.33952(18) 0.15806(16) 0.31222(10) 0.0325(7) Uani d . 1 . .
H H5A 0.3470 0.1337 0.3406 0.039 Uiso calc R 1 . .
C C6A 0.36028(17) 0.12711(14) 0.27008(10) 0.0277(7) Uani d . 1 . .
C C7A 0.39993(18) 0.05830(15) 0.27118(11) 0.0323(7) Uani d . 1 . .
H H7A1 0.3662 0.0258 0.2880 0.039 Uiso calc R 1 . .
H H7A2 0.4062 0.0417 0.2387 0.039 Uiso calc R 1 . .
C C8A 0.54256(18) 0.09510(14) 0.27453(10) 0.0272(7) Uani d . 1 . .
C C9A 0.48007(18) 0.06194(14) 0.29534(10) 0.0283(7) Uani d . 1 . .
C C10A 0.49214(18) 0.03426(15) 0.33995(10) 0.0309(7) Uani d . 1 . .
H H10A 0.4498 0.0113 0.3544 0.037 Uiso calc R 1 . .
C C11A 0.56365(18) 0.03896(15) 0.36405(10) 0.0308(7) Uani d . 1 . .
C C12A 0.62497(18) 0.07203(15) 0.34132(10) 0.0310(7) Uani d . 1 . .
H H12A 0.6750 0.0747 0.3565 0.037 Uiso calc R 1 . .
C C13A 0.61550(17) 0.10124(14) 0.29717(10) 0.0283(7) Uani d . 1 . .
C C14A 0.68037(18) 0.14352(15) 0.27605(11) 0.0337(7) Uani d . 1 . .
H H14C 0.6881 0.1297 0.2431 0.040 Uiso calc R 1 . .
H H14D 0.7303 0.1354 0.2935 0.040 Uiso calc R 1 . .
C C15A 0.64640(17) 0.25567(16) 0.23713(10) 0.0302(7) Uani d . 1 . .
C C16A 0.66009(17) 0.21852(15) 0.27784(10) 0.0301(7) Uani d . 1 . .
C C17A 0.65084(17) 0.25050(16) 0.32083(11) 0.0335(8) Uani d . 1 . .
H H17A 0.6600 0.2254 0.3487 0.040 Uiso calc R 1 . .
C C18A 0.62860(18) 0.31828(17) 0.32436(10) 0.0336(7) Uani d . 1 D .
C C19A 0.61382(18) 0.35282(16) 0.28317(11) 0.0349(8) Uani d . 1 . .
H H19A 0.5981 0.3989 0.2848 0.042 Uiso calc R 1 . .
C C20A 0.62105(18) 0.32273(16) 0.23925(10) 0.0314(7) Uani d . 1 . .
C C21A 0.5979(2) 0.36090(17) 0.19510(11) 0.0392(8) Uani d . 1 . .
H H21C 0.5820 0.4074 0.2037 0.047 Uiso calc R 1 . .
H H21D 0.6444 0.3644 0.1747 0.047 Uiso calc R 1 . .
C C22A 0.45741(19) 0.31843(15) 0.18711(10) 0.0313(7) Uani d . 1 . .
C C23A 0.53117(19) 0.32806(16) 0.16762(10) 0.0340(8) Uani d . 1 . .
C C24A 0.5438(2) 0.30362(17) 0.12281(11) 0.0395(8) Uani d . 1 . .
H H24A 0.5938 0.3104 0.1092 0.047 Uiso calc R 1 . .
C C25A 0.4863(2) 0.26974(17) 0.09707(11) 0.0405(8) Uani d . 1 E .
C C26A 0.4137(2) 0.25990(16) 0.11828(11) 0.0390(8) Uani d . 1 . .
H H26A 0.3737 0.2361 0.1016 0.047 Uiso calc R 1 . .
C C27A 0.39789(19) 0.28378(15) 0.16311(10) 0.0307(7) Uani d . 1 . .
C C28A 0.31798(18) 0.27151(16) 0.18485(10) 0.0336(7) Uani d . 1 . .
H H28C 0.2836 0.2485 0.1616 0.040 Uiso calc R 1 . .
H H28D 0.2937 0.3157 0.1921 0.040 Uiso calc R 1 . .
C C29A 0.2854(2) 0.25646(18) 0.36083(11) 0.0444(9) Uani d . 1 . .
C C30A 0.2990(4) 0.3328(2) 0.35876(15) 0.115(2) Uani d . 1 . .
H H30D 0.2859 0.3531 0.3890 0.173 Uiso calc R 1 . .
H H30E 0.2654 0.3525 0.3341 0.173 Uiso calc R 1 . .
H H30F 0.3543 0.3418 0.3519 0.173 Uiso calc R 1 . .
C C31A 0.1972(2) 0.2438(3) 0.36899(14) 0.0800(15) Uani d . 1 . .
H H31D 0.1875 0.1951 0.3708 0.120 Uiso calc R 1 . .
H H31E 0.1664 0.2631 0.3430 0.120 Uiso calc R 1 . .
H H31F 0.1817 0.2653 0.3984 0.120 Uiso calc R 1 . .
C C32A 0.3312(3) 0.2265(2) 0.40187(12) 0.0687(12) Uani d . 1 . .
H H32D 0.3172 0.1787 0.4054 0.103 Uiso calc R 1 . .
H H32E 0.3182 0.2511 0.4306 0.103 Uiso calc R 1 . .
H H32F 0.3877 0.2304 0.3962 0.103 Uiso calc R 1 . .
C C33A 0.3055(2) 0.10413(18) 0.16088(11) 0.0492(9) Uani d . 1 . .
H H33D 0.2889 0.0627 0.1768 0.074 Uiso calc R 1 . .
H H33E 0.3220 0.0931 0.1290 0.074 Uiso calc R 1 . .
H H33F 0.2613 0.1360 0.1595 0.074 Uiso calc R 1 . .
C C34A 0.5765(2) 0.01112(17) 0.41381(10) 0.0373(8) Uani d . 1 . .
C C35A 0.5993(3) 0.0694(2) 0.44616(12) 0.0655(12) Uani d . 1 . .
H H35G 0.6062 0.0524 0.4782 0.098 Uiso calc R 1 . .
H H35H 0.5577 0.1037 0.4454 0.098 Uiso calc R 1 . .
H H35I 0.6487 0.0895 0.4357 0.098 Uiso calc R 1 . .
C C36A 0.5024(2) -0.0231(2) 0.43275(12) 0.0569(11) Uani d . 1 . .
H H36G 0.4855 -0.0591 0.4112 0.085 Uiso calc R 1 . .
H H36H 0.4603 0.0104 0.4355 0.085 Uiso calc R 1 . .
H H36I 0.5141 -0.0426 0.4636 0.085 Uiso calc R 1 . .
C C37A 0.6422(3) -0.0417(2) 0.41385(13) 0.0659(12) Uani d . 1 . .
H H37G 0.6273 -0.0791 0.3930 0.099 Uiso calc R 1 . .
H H37H 0.6505 -0.0590 0.4457 0.099 Uiso calc R 1 . .
H H37I 0.6909 -0.0209 0.4028 0.099 Uiso calc R 1 . .
C C38A 0.5481(2) 0.08957(18) 0.19139(11) 0.0436(9) Uani d . 1 . .
H H38D 0.6034 0.0757 0.1928 0.065 Uiso calc R 1 . .
H H38E 0.5388 0.1174 0.1634 0.065 Uiso calc R 1 . .
H H38F 0.5144 0.0493 0.1899 0.065 Uiso calc R 1 . .
C C39A 0.6182(2) 0.35151(17) 0.37251(11) 0.0414(8) Uani d D 1 . .
C C40A 0.5866(6) 0.4236(3) 0.3692(2) 0.101(3) Uani d PD 0.768(7) D 1
H H40G 0.5866 0.4440 0.4005 0.151 Uiso calc PR 0.768(7) D 1
H H40H 0.5328 0.4228 0.3564 0.151 Uiso calc PR 0.768(7) D 1
H H40I 0.6203 0.4503 0.3486 0.151 Uiso calc PR 0.768(7) D 1
C C41A 0.5475(5) 0.3188(4) 0.3961(2) 0.105(3) Uani d PD 0.768(7) D 1
H H41G 0.5516 0.2695 0.3937 0.157 Uiso calc PR 0.768(7) D 1
H H41H 0.4989 0.3340 0.3806 0.157 Uiso calc PR 0.768(7) D 1
H H41I 0.5469 0.3319 0.4292 0.157 Uiso calc PR 0.768(7) D 1
C C42A 0.6893(5) 0.3382(6) 0.4041(3) 0.128(5) Uani d PD 0.768(7) D 1
H H42G 0.7351 0.3623 0.3919 0.192 Uiso calc PR 0.768(7) D 1
H H42H 0.7003 0.2895 0.4048 0.192 Uiso calc PR 0.768(7) D 1
H H42I 0.6784 0.3541 0.4358 0.192 Uiso calc PR 0.768(7) D 1
C C40C 0.648(2) 0.4246(7) 0.3702(9) 0.101(3) Uani d PD 0.232(7) D 2
H H40J 0.6491 0.4441 0.4018 0.151 Uiso calc PR 0.232(7) D 2
H H40K 0.6129 0.4513 0.3500 0.151 Uiso calc PR 0.232(7) D 2
H H40L 0.7013 0.4251 0.3575 0.151 Uiso calc PR 0.232(7) D 2
C C41C 0.6108(17) 0.2987(10) 0.4111(6) 0.105(3) Uani d PD 0.232(7) D 2
H H41J 0.6499 0.2629 0.4064 0.157 Uiso calc PR 0.232(7) D 2
H H41K 0.5579 0.2790 0.4100 0.157 Uiso calc PR 0.232(7) D 2
H H41L 0.6200 0.3201 0.4416 0.157 Uiso calc PR 0.232(7) D 2
C C42C 0.6973(11) 0.3843(19) 0.3849(11) 0.128(5) Uani d PD 0.232(7) D 2
H H42J 0.6950 0.4042 0.4162 0.192 Uiso calc PR 0.232(7) D 2
H H42K 0.7089 0.4198 0.3620 0.192 Uiso calc PR 0.232(7) D 2
H H42L 0.7389 0.3500 0.3843 0.192 Uiso calc PR 0.232(7) D 2
C C43A 0.7308(2) 0.2326(2) 0.17395(12) 0.0561(10) Uani d . 1 . .
H H43D 0.7448 0.2807 0.1731 0.084 Uiso calc R 1 . .
H H43E 0.7308 0.2143 0.1421 0.084 Uiso calc R 1 . .
H H43F 0.7694 0.2081 0.1933 0.084 Uiso calc R 1 . .
C C44A 0.5023(2) 0.24116(18) 0.04822(11) 0.0513(10) Uani d D 1 . .
C C45A 0.4457(4) 0.2705(5) 0.01292(18) 0.085(2) Uani d PD 0.667(4) E 1
H H45G 0.4428 0.3197 0.0172 0.127 Uiso calc PR 0.667(4) E 1
H H45H 0.3934 0.2507 0.0173 0.127 Uiso calc PR 0.667(4) E 1
H H45I 0.4638 0.2604 -0.0187 0.127 Uiso calc PR 0.667(4) E 1
C C46A 0.5840(4) 0.2696(4) 0.0295(2) 0.083(2) Uani d PD 0.667(4) E 1
H H46G 0.5925 0.2530 -0.0024 0.124 Uiso calc PR 0.667(4) E 1
H H46H 0.6270 0.2540 0.0501 0.124 Uiso calc PR 0.667(4) E 1
H H46I 0.5827 0.3191 0.0294 0.124 Uiso calc PR 0.667(4) E 1
C C47A 0.5139(7) 0.1660(3) 0.0510(3) 0.102(4) Uani d PD 0.667(4) E 1
H H47G 0.5353 0.1496 0.0214 0.153 Uiso calc PR 0.667(4) E 1
H H47H 0.4633 0.1440 0.0567 0.153 Uiso calc PR 0.667(4) E 1
H H47I 0.5507 0.1554 0.0767 0.153 Uiso calc PR 0.667(4) E 1
C C45C 0.4285(7) 0.1990(8) 0.0282(4) 0.085(2) Uani d PD 0.333(4) E 2
H H45J 0.3823 0.2285 0.0261 0.127 Uiso calc PR 0.333(4) E 2
H H45K 0.4175 0.1611 0.0492 0.127 Uiso calc PR 0.333(4) E 2
H H45L 0.4406 0.1816 -0.0030 0.127 Uiso calc PR 0.333(4) E 2
C C46C 0.5114(11) 0.2966(6) 0.0132(4) 0.083(2) Uani d PD 0.333(4) E 2
H H46J 0.5506 0.3292 0.0247 0.124 Uiso calc PR 0.333(4) E 2
H H46K 0.4608 0.3195 0.0085 0.124 Uiso calc PR 0.333(4) E 2
H H46L 0.5287 0.2775 -0.0166 0.124 Uiso calc PR 0.333(4) E 2
C C47C 0.5683(9) 0.1901(8) 0.0516(6) 0.102(4) Uani d PD 0.333(4) E 2
H H47J 0.5781 0.1711 0.0206 0.153 Uiso calc PR 0.333(4) E 2
H H47K 0.5534 0.1537 0.0731 0.153 Uiso calc PR 0.333(4) E 2
H H47L 0.6161 0.2123 0.0635 0.153 Uiso calc PR 0.333(4) E 2
C C48A 0.4173(2) 0.40758(17) 0.23744(12) 0.0456(9) Uani d . 1 . .
H H48D 0.4566 0.4385 0.2246 0.068 Uiso calc R 1 . .
H H48E 0.4095 0.4179 0.2706 0.068 Uiso calc R 1 . .
H H48F 0.3674 0.4132 0.2202 0.068 Uiso calc R 1 . .
O O1H 0.1091(7) 0.6645(6) 0.4325(3) 0.295(5) Uani d . 1 . .
C C1H 0.1302(8) 0.7257(5) 0.4554(5) 0.224(6) Uani d . 1 . .
H H1H1 0.1373 0.7629 0.4326 0.268 Uiso calc R 1 . .
H H1H2 0.0899 0.7392 0.4783 0.268 Uiso calc R 1 . .
C C2H 0.2000(7) 0.7098(7) 0.4774(4) 0.218(5) Uani d . 1 . .
H H2H1 0.2391 0.7458 0.4714 0.262 Uiso calc R 1 . .
H H2H2 0.1919 0.7074 0.5117 0.262 Uiso calc R 1 . .
C C3H 0.2283(5) 0.6494(5) 0.4619(3) 0.154(3) Uani d . 1 . .
H H3H1 0.2362 0.6177 0.4883 0.185 Uiso calc R 1 . .
H H3H2 0.2791 0.6558 0.4459 0.185 Uiso calc R 1 . .
C C4H 0.1719(5) 0.6251(4) 0.4310(3) 0.141(3) Uani d . 1 . .
H H4H1 0.1931 0.6245 0.3989 0.169 Uiso calc R 1 . .
H H4H2 0.1575 0.5783 0.4397 0.169 Uiso calc R 1 . .
O O1G 0.2796(4) 0.4781(3) 0.4310(2) 0.196(2) Uani d D 1 . .
C C1G 0.3615(6) 0.4966(5) 0.4241(4) 0.229(6) Uani d D 1 . .
H H1G1 0.3660 0.5439 0.4131 0.275 Uiso calc R 1 . .
H H1G2 0.3866 0.4663 0.4011 0.275 Uiso calc R 1 . .
C C2G 0.3978(8) 0.4881(8) 0.4717(5) 0.296(10) Uani d D 1 . .
H H2G1 0.4318 0.5278 0.4782 0.355 Uiso calc R 1 . .
H H2G2 0.4321 0.4476 0.4713 0.355 Uiso calc R 1 . .
C C3G 0.3404(9) 0.4807(9) 0.5113(4) 0.393(16) Uani d D 1 . .
H H3G1 0.3230 0.5245 0.5245 0.472 Uiso calc R 1 . .
H H3G2 0.3591 0.4500 0.5365 0.472 Uiso calc R 1 . .
C C4G 0.2803(7) 0.4485(6) 0.4782(3) 0.239(6) Uani d D 1 . .
H H4G1 0.2917 0.3996 0.4758 0.286 Uiso calc R 1 . .
H H4G2 0.2273 0.4535 0.4917 0.286 Uiso calc R 1 . .

loop_
_atom_site_aniso_label
_atom_site_aniso_U_11
_atom_site_aniso_U_22
_atom_site_aniso_U_33
_atom_site_aniso_U_12
_atom_site_aniso_U_13
_atom_site_aniso_U_23
O1 0.0353(13) 0.0404(13) 0.0406(13) 0.0047(11) -0.0054(10) -0.0056(10)
O2 0.0374(13) 0.0366(13) 0.0343(12) -0.0043(11) 0.0022(10) 0.0016(10)
O3 0.0329(12) 0.0433(13) 0.0387(13) 0.0079(11) -0.0038(10) -0.0046(10)
O4 0.0389(13) 0.0469(14) 0.0449(13) -0.0095(12) 0.0001(11) -0.0089(11)
C1 0.0276(17) 0.0337(19) 0.0392(19) 0.0059(15) -0.0019(15) -0.0033(15)
C2 0.0306(18) 0.0296(18) 0.0420(19) 0.0071(15) -0.0025(15) 0.0013(15)
C3 0.0327(18) 0.0340(19) 0.047(2) 0.0019(16) -0.0030(16) 0.0001(16)
C4 0.0299(18) 0.042(2) 0.0398(19) 0.0011(16) -0.0018(15) -0.0031(16)
C5 0.0271(17) 0.050(2) 0.0402(19) -0.0008(17) 0.0055(15) -0.0011(17)
C6 0.0228(17) 0.041(2) 0.043(2) 0.0012(15) 0.0020(15) -0.0035(16)
C7 0.0248(17) 0.047(2) 0.0455(19) -0.0043(16) 0.0020(15) -0.0034(16)
C8 0.0346(18) 0.0312(18) 0.0349(18) -0.0098(16) -0.0013(15) -0.0003(14)
C9 0.0312(18) 0.0363(19) 0.0412(19) -0.0121(16) -0.0011(15) -0.0033(15)
C10 0.0353(19) 0.052(2) 0.041(2) -0.0152(18) 0.0027(16) -0.0032(17)
C11 0.044(2) 0.051(2) 0.0365(19) -0.0204(19) -0.0058(17) 0.0075(17)
C12 0.048(2) 0.043(2) 0.044(2) -0.0107(18) -0.0070(18) 0.0097(17)
C13 0.0354(19) 0.0300(18) 0.043(2) -0.0103(16) -0.0036(16) -0.0004(15)
C14 0.043(2) 0.0346(19) 0.046(2) 0.0027(17) -0.0044(17) 0.0039(16)
C15 0.0249(16) 0.0407(19) 0.0329(18) 0.0090(16) -0.0038(14) -0.0024(15)
C16 0.0280(17) 0.0318(18) 0.0424(19) 0.0042(15) -0.0024(15) 0.0007(15)
C17 0.0328(18) 0.042(2) 0.0365(19) 0.0035(17) 0.0038(15) 0.0048(16)
C18 0.0300(18) 0.046(2) 0.0354(18) -0.0005(17) 0.0001(15) -0.0024(16)
C19 0.0279(17) 0.044(2) 0.042(2) -0.0036(16) -0.0030(15) -0.0012(16)
C20 0.0225(16) 0.046(2) 0.0364(18) 0.0032(16) -0.0001(14) -0.0010(15)
C21 0.0306(18) 0.050(2) 0.0403(19) -0.0018(17) 0.0049(15) 0.0018(16)
C22 0.0371(19) 0.0337(18) 0.0308(17) -0.0060(16) 0.0019(15) 0.0008(14)
C23 0.0291(17) 0.042(2) 0.0356(18) -0.0024(16) 0.0027(15) 0.0039(15)
C24 0.044(2) 0.050(2) 0.0359(19) 0.0085(18) 0.0038(17) 0.0021(17)
C25 0.051(2) 0.046(2) 0.0342(19) 0.0061(19) -0.0018(17) -0.0008(16)
C26 0.042(2) 0.044(2) 0.0350(18) 0.0033(18) -0.0054(16) 0.0064(16)
C27 0.0376(19) 0.0342(18) 0.0357(18) -0.0020(16) 0.0028(16) 0.0055(15)
C28 0.043(2) 0.0338(19) 0.0417(19) 0.0000(17) -0.0001(16) 0.0053(15)
C29 0.050(2) 0.055(2) 0.044(2) -0.008(2) -0.0041(18) -0.0073(18)
C30 0.091(4) 0.128(4) 0.069(3) -0.053(4) 0.000(3) -0.035(3)
C31 0.087(4) 0.098(4) 0.073(3) 0.015(3) 0.000(3) -0.041(3)
C32 0.158(5) 0.090(4) 0.052(3) -0.021(4) -0.035(3) 0.001(3)
C33 0.044(2) 0.055(2) 0.056(2) 0.0060(19) -0.0189(19) -0.0042(19)
C34 0.051(2) 0.091(3) 0.040(2) -0.019(2) -0.0038(19) 0.015(2)
C35 0.073(5) 0.248(11) 0.029(3) -0.044(6) -0.012(3) 0.022(5)
C36 0.069(4) 0.140(6) 0.052(4) -0.012(5) 0.017(3) 0.023(4)
C37 0.122(7) 0.106(6) 0.078(5) -0.043(5) 0.014(4) 0.045(4)
C35B 0.073(5) 0.248(11) 0.029(3) -0.044(6) -0.012(3) 0.022(5)
C36B 0.069(4) 0.140(6) 0.052(4) -0.012(5) 0.017(3) 0.023(4)
C37B 0.122(7) 0.106(6) 0.078(5) -0.043(5) 0.014(4) 0.045(4)
C38 0.045(2) 0.053(2) 0.041(2) 0.0009(19) -0.0040(17) -0.0036(17)
C39 0.045(2) 0.064(3) 0.042(2) -0.011(2) -0.0029(18) -0.0028(19)
C40 0.109(6) 0.112(5) 0.047(3) -0.066(6) -0.004(4) -0.011(3)
C41 0.099(6) 0.140(8) 0.060(4) -0.024(5) 0.022(4) -0.048(5)
C42 0.141(7) 0.088(5) 0.086(5) 0.017(5) -0.069(5) -0.009(4)
C40B 0.109(6) 0.112(5) 0.047(3) -0.066(6) -0.004(4) -0.011(3)
C41B 0.099(6) 0.140(8) 0.060(4) -0.024(5) 0.022(4) -0.048(5)
C42B 0.141(7) 0.088(5) 0.086(5) 0.017(5) -0.069(5) -0.009(4)
C43 0.046(2) 0.056(2) 0.047(2) 0.014(2) 0.0007(18) -0.0121(18)
C44 0.075(3) 0.069(3) 0.038(2) 0.023(2) -0.014(2) -0.0096(19)
C45 0.149(8) 0.061(4) 0.070(5) 0.022(5) -0.041(5) -0.024(3)
C46 0.148(8) 0.135(7) 0.036(3) 0.014(6) 0.020(4) -0.011(4)
C47 0.118(5) 0.124(7) 0.074(5) 0.057(5) -0.064(4) -0.053(4)
C45B 0.149(8) 0.061(4) 0.070(5) 0.022(5) -0.041(5) -0.024(3)
C46B 0.148(8) 0.135(7) 0.036(3) 0.014(6) 0.020(4) -0.011(4)
C47B 0.118(5) 0.124(7) 0.074(5) 0.057(5) -0.064(4) -0.053(4)
C48 0.051(2) 0.053(3) 0.091(3) -0.018(2) 0.006(2) -0.014(2)
O1A 0.0370(12) 0.0353(12) 0.0330(12) 0.0027(11) -0.0001(10) -0.0036(10)
O2A 0.0340(12) 0.0344(12) 0.0310(12) 0.0006(10) 0.0010(10) 0.0031(10)
O3A 0.0331(12) 0.0413(13) 0.0334(12) -0.0039(11) 0.0045(10) -0.0019(10)
O4A 0.0470(14) 0.0302(12) 0.0293(12) -0.0009(11) 0.0018(10) -0.0018(9)
C1A 0.0228(16) 0.0329(18) 0.0308(17) -0.0014(14) 0.0029(13) -0.0040(14)
C2A 0.0215(15) 0.0289(17) 0.0330(17) 0.0019(14) -0.0021(13) 0.0018(14)
C3A 0.0276(17) 0.0251(16) 0.0413(19) -0.0007(14) 0.0011(14) -0.0026(14)
C4A 0.0308(17) 0.0343(19) 0.0334(17) -0.0076(16) 0.0003(14) -0.0033(15)
C5A 0.0305(17) 0.0345(19) 0.0328(17) -0.0047(15) 0.0020(14) 0.0053(14)
C6A 0.0216(15) 0.0260(17) 0.0356(18) -0.0023(14) -0.0005(13) 0.0009(14)
C7A 0.0315(17) 0.0277(17) 0.0377(18) -0.0033(15) 0.0003(15) 0.0058(14)
C8A 0.0296(17) 0.0220(16) 0.0299(16) 0.0024(14) -0.0005(14) 0.0021(13)
C9A 0.0301(17) 0.0205(15) 0.0343(17) -0.0002(14) -0.0007(14) -0.0005(13)
C10A 0.0319(17) 0.0265(17) 0.0346(18) -0.0006(15) 0.0058(15) -0.0006(14)
C11A 0.0364(18) 0.0241(16) 0.0321(17) -0.0008(15) 0.0039(15) -0.0008(13)
C12A 0.0291(17) 0.0294(17) 0.0343(17) 0.0018(15) -0.0043(14) -0.0005(14)
C13A 0.0277(17) 0.0228(16) 0.0344(17) 0.0000(14) 0.0021(14) -0.0025(13)
C14A 0.0254(16) 0.0389(19) 0.0368(18) 0.0020(15) 0.0025(14) 0.0002(15)
C15A 0.0255(16) 0.0361(19) 0.0290(17) -0.0076(15) 0.0030(13) 0.0003(14)
C16A 0.0218(15) 0.0327(18) 0.0358(18) -0.0049(14) 0.0039(14) 0.0034(14)
C17A 0.0283(17) 0.0379(19) 0.0343(18) -0.0079(16) 0.0011(14) 0.0078(15)
C18A 0.0287(17) 0.0388(19) 0.0333(18) -0.0051(16) 0.0026(14) -0.0014(15)
C19A 0.0348(18) 0.0275(17) 0.0424(19) -0.0047(15) 0.0039(15) 0.0000(15)
C20A 0.0287(17) 0.0309(18) 0.0347(18) -0.0076(15) -0.0007(14) 0.0035(14)
C21A 0.041(2) 0.0365(19) 0.0400(19) -0.0049(17) 0.0048(16) 0.0054(15)
C22A 0.0416(19) 0.0281(17) 0.0242(16) 0.0054(16) -0.0006(15) 0.0036(13)
C23A 0.0394(19) 0.0326(18) 0.0299(17) 0.0018(16) 0.0021(15) 0.0095(14)
C24A 0.045(2) 0.043(2) 0.0301(18) 0.0074(18) 0.0066(16) 0.0094(15)
C25A 0.053(2) 0.040(2) 0.0285(17) 0.0138(18) -0.0003(17) 0.0056(15)
C26A 0.053(2) 0.0300(18) 0.0342(18) 0.0054(17) -0.0090(17) 0.0006(14)
C27A 0.0381(18) 0.0263(17) 0.0277(16) 0.0052(15) -0.0027(15) 0.0050(13)
C28A 0.0325(18) 0.0328(18) 0.0354(17) 0.0022(15) -0.0055(14) -0.0006(14)
C29A 0.054(2) 0.044(2) 0.0354(19) -0.0036(19) 0.0070(17) -0.0037(16)
C30A 0.237(7) 0.050(3) 0.059(3) -0.031(4) 0.029(4) -0.022(2)
C31A 0.057(3) 0.130(4) 0.053(3) 0.020(3) 0.014(2) -0.020(3)
C32A 0.070(3) 0.094(3) 0.042(2) 0.002(3) -0.006(2) -0.018(2)
C33A 0.061(2) 0.047(2) 0.039(2) -0.010(2) -0.0044(19) -0.0083(17)
C34A 0.041(2) 0.040(2) 0.0304(17) 0.0023(17) -0.0002(15) -0.0002(15)
C35A 0.086(3) 0.073(3) 0.037(2) -0.018(3) -0.002(2) -0.004(2)
C36A 0.064(3) 0.065(3) 0.042(2) -0.013(2) -0.0001(19) 0.0107(19)
C37A 0.073(3) 0.076(3) 0.049(2) 0.023(2) 0.004(2) 0.021(2)
C38A 0.046(2) 0.050(2) 0.0352(19) -0.0011(18) 0.0018(16) -0.0004(16)
C39A 0.047(2) 0.043(2) 0.0340(18) -0.0049(18) 0.0062(17) -0.0011(15)
C40A 0.180(10) 0.072(4) 0.050(3) 0.047(5) 0.020(6) -0.015(3)
C41A 0.099(6) 0.143(6) 0.075(4) -0.040(6) 0.064(5) -0.039(4)
C42A 0.100(5) 0.207(12) 0.076(6) 0.061(7) -0.044(5) -0.087(7)
C40C 0.180(10) 0.072(4) 0.050(3) 0.047(5) 0.020(6) -0.015(3)
C41C 0.099(6) 0.143(6) 0.075(4) -0.040(6) 0.064(5) -0.039(4)
C42C 0.100(5) 0.207(12) 0.076(6) 0.061(7) -0.044(5) -0.087(7)
C43A 0.047(2) 0.077(3) 0.045(2) -0.010(2) 0.0170(18) -0.008(2)
C44A 0.065(3) 0.057(2) 0.0324(19) 0.013(2) 0.0026(18) -0.0063(17)
C45A 0.086(5) 0.139(6) 0.029(3) 0.027(5) -0.002(3) -0.018(4)
C46A 0.084(5) 0.123(6) 0.042(3) -0.013(5) 0.023(3) -0.020(3)
C47A 0.193(12) 0.053(5) 0.060(3) 0.003(5) 0.036(7) -0.022(4)
C45C 0.086(5) 0.139(6) 0.029(3) 0.027(5) -0.002(3) -0.018(4)
C46C 0.084(5) 0.123(6) 0.042(3) -0.013(5) 0.023(3) -0.020(3)
C47C 0.193(12) 0.053(5) 0.060(3) 0.003(5) 0.036(7) -0.022(4)
C48A 0.054(2) 0.038(2) 0.045(2) -0.0008(18) 0.0059(18) -0.0078(16)
O1H 0.358(14) 0.225(10) 0.297(10) 0.116(10) -0.117(9) -0.033(8)
C1H 0.247(14) 0.092(6) 0.331(15) 0.086(8) -0.040(11) -0.020(8)
C2H 0.184(11) 0.211(12) 0.260(13) 0.019(9) 0.020(9) -0.128(10)
C3H 0.120(6) 0.150(7) 0.190(8) -0.005(6) -0.033(6) -0.033(6)
C4H 0.119(6) 0.128(7) 0.175(7) -0.041(6) 0.000(6) 0.010(6)
O1G 0.205(7) 0.186(6) 0.198(6) 0.015(5) 0.005(5) -0.026(5)
C1G 0.160(9) 0.199(11) 0.332(17) -0.079(9) 0.101(11) -0.102(11)
C2G 0.310(19) 0.248(15) 0.325(19) -0.050(13) -0.202(18) 0.076(15)
C3G 0.67(4) 0.36(2) 0.141(10) 0.24(2) -0.105(16) -0.117(14)
C4G 0.375(18) 0.246(12) 0.096(6) 0.009(12) 0.081(9) 0.031(7)

loop_
_atom_type_symbol
_atom_type_description
_atom_type_scat_dispersion_real
_atom_type_scat_dispersion_imag
_atom_type_scat_source
C C 0.0033 0.0016 'International Tables Vol C Tables 4.2.6.8 and 6.1.1.4'
H H 0.0000 0.0000 'International Tables Vol C Tables 4.2.6.8 and 6.1.1.4'
O O 0.0106 0.0060 'International Tables Vol C Tables 4.2.6.8 and 6.1.1.4'

loop_
_geom_angle_atom_site_label_1
_geom_angle_atom_site_label_2
_geom_angle_atom_site_label_3
_geom_angle
C1 O1 C33 113.3(2)
C8 O2 C38 115.0(2)
C15 O3 C43 113.5(2)
C22 O4 C48 113.3(3)
C2 C1 O1 119.3(3)
C2 C1 C6 121.1(3)
O1 C1 C6 119.5(3)
C1 C2 C3 118.4(3)
C1 C2 C28 120.7(3)
C3 C2 C28 120.7(3)
C2 C3 C4 122.9(3)
C2 C3 H3 118.6
C4 C3 H3 118.6
C5 C4 C3 116.5(3)
C5 C4 C29 121.4(3)
C3 C4 C29 122.1(3)
C6 C5 C4 122.8(3)
C6 C5 H5 118.6
C4 C5 H5 118.6
C5 C6 C1 118.1(3)
C5 C6 C7 119.5(3)
C1 C6 C7 122.3(3)
C6 C7 C9 112.3(3)
C6 C7 H7A 109.1
C9 C7 H7A 109.1
C6 C7 H7B 109.1
C9 C7 H7B 109.1
H7A C7 H7B 107.9
C13 C8 C9 121.7(3)
C13 C8 O2 119.4(3)
C9 C8 O2 118.7(3)
C8 C9 C10 117.9(3)
C8 C9 C7 120.5(3)
C10 C9 C7 121.5(3)
C11 C10 C9 122.3(3)
C11 C10 H10 118.9
C9 C10 H10 118.9
C12 C11 C10 117.3(3)
C12 C11 C34 121.5(3)
C10 C11 C34 121.2(3)
C11 C12 C13 122.6(3)
C11 C12 H12 118.7
C13 C12 H12 118.7
C8 C13 C12 118.2(3)
C8 C13 C14 120.5(3)
C12 C13 C14 121.2(3)
C16 C14 C13 111.0(3)
C16 C14 H14A 109.4
C13 C14 H14A 109.4
C16 C14 H14B 109.4
C13 C14 H14B 109.4
H14A C14 H14B 108.0
C16 C15 O3 120.0(3)
C16 C15 C20 121.1(3)
O3 C15 C20 118.8(3)
C15 C16 C17 118.5(3)
C15 C16 C14 121.1(3)
C17 C16 C14 120.3(3)
C16 C17 C18 122.8(3)
C16 C17 H17 118.6
C18 C17 H17 118.6
C17 C18 C19 116.7(3)
C17 C18 C39 121.0(3)
C19 C18 C39 122.3(3)
C20 C19 C18 122.8(3)
C20 C19 H19 118.6
C18 C19 H19 118.6
C19 C20 C15 117.9(3)
C19 C20 C21 120.6(3)
C15 C20 C21 121.5(3)
C23 C21 C20 113.7(3)
C23 C21 H21A 108.8
C20 C21 H21A 108.8
C23 C21 H21B 108.8
C20 C21 H21B 108.8
H21A C21 H21B 107.7
C23 C22 C27 122.1(3)
C23 C22 O4 119.1(3)
C27 C22 O4 118.7(3)
C22 C23 C24 117.9(3)
C22 C23 C21 121.4(3)
C24 C23 C21 120.6(3)
C23 C24 C25 122.5(3)
C23 C24 H24 118.8
C25 C24 H24 118.8
C26 C25 C24 117.2(3)
C26 C25 C44 122.2(3)
C24 C25 C44 120.6(3)
C25 C26 C27 122.4(3)
C25 C26 H26 118.8
C27 C26 H26 118.8
C22 C27 C26 117.8(3)
C22 C27 C28 121.5(3)
C26 C27 C28 120.6(3)
C27 C28 C2 112.8(3)
C27 C28 H28A 109.0
C2 C28 H28A 109.0
C27 C28 H28B 109.0
C2 C28 H28B 109.0
H28A C28 H28B 107.8
C32 C29 C30 108.5(4)
C32 C29 C4 112.2(3)
C30 C29 C4 111.8(3)
C32 C29 C31 109.2(4)
C30 C29 C31 106.8(4)
C4 C29 C31 108.2(3)
C29 C30 H30A 109.5
C29 C30 H30B 109.5
H30A C30 H30B 109.5
C29 C30 H30C 109.5
H30A C30 H30C 109.5
H30B C30 H30C 109.5
C29 C31 H31A 109.5
C29 C31 H31B 109.5
H31A C31 H31B 109.5
C29 C31 H31C 109.5
H31A C31 H31C 109.5
H31B C31 H31C 109.5
C29 C32 H32A 109.5
C29 C32 H32B 109.5
H32A C32 H32B 109.5
C29 C32 H32C 109.5
H32A C32 H32C 109.5
H32B C32 H32C 109.5
O1 C33 H33A 109.5
O1 C33 H33B 109.5
H33A C33 H33B 109.5
O1 C33 H33C 109.5
H33A C33 H33C 109.5
H33B C33 H33C 109.5
C36B C34 C35 138.1(7)
C36B C34 C37 51.0(9)
C35 C34 C37 114.3(6)
C36B C34 C11 113.0(7)
C35 C34 C11 108.9(4)
C37 C34 C11 107.5(4)
C36B C34 C35B 109.9(12)
C35 C34 C35B 55.2(8)
C37 C34 C35B 143.1(8)
C11 C34 C35B 109.3(7)
C36B C34 C36 57.6(10)
C35 C34 C36 107.5(5)
C37 C34 C36 107.0(5)
C11 C34 C36 111.7(4)
C35B C34 C36 55.8(8)
C36B C34 C37B 107.6(12)
C35 C34 C37B 52.3(9)
C37 C34 C37B 63.6(9)
C11 C34 C37B 112.9(7)
C35B C34 C37B 103.7(12)
C36 C34 C37B 135.0(8)
C34 C35 H35A 109.5
C34 C35 H35B 109.5
C34 C35 H35C 109.5
C34 C36 H36A 109.5
C34 C36 H36B 109.5
C34 C36 H36C 109.5
C34 C37 H37A 109.5
C34 C37 H37B 109.5
C34 C37 H37C 109.5
C34 C35B H35D 109.5
C34 C35B H35E 109.5
H35D C35B H35E 109.5
C34 C35B H35F 109.5
H35D C35B H35F 109.5
H35E C35B H35F 109.5
C34 C36B H36D 109.5
C34 C36B H36E 109.5
H36D C36B H36E 109.5
C34 C36B H36F 109.5
H36D C36B H36F 109.5
H36E C36B H36F 109.5
C34 C37B H37D 109.5
C34 C37B H37E 109.5
H37D C37B H37E 109.5
C34 C37B H37F 109.5
H37D C37B H37F 109.5
H37E C37B H37F 109.5
O2 C38 H38A 109.5
O2 C38 H38B 109.5
H38A C38 H38B 109.5
O2 C38 H38C 109.5
H38A C38 H38C 109.5
H38B C38 H38C 109.5
C41B C39 C40 129.2(8)
C41B C39 C41 48.0(9)
C40 C39 C41 110.0(5)
C41B C39 C18 115.6(8)
C40 C39 C18 115.1(3)
C41 C39 C18 109.9(4)
C41B C39 C42B 115.3(12)
C40 C39 C42B 48.7(8)
C41 C39 C42B 141.8(8)
C18 C39 C42B 108.3(7)
C41B C39 C42 58.3(9)
C40 C39 C42 107.1(5)
C41 C39 C42 105.6(5)
C18 C39 C42 108.7(4)
C42B C39 C42 64.0(8)
C41B C39 C40B 111.4(11)
C40 C39 C40B 52.1(7)
C41 C39 C40B 67.2(7)
C18 C39 C40B 103.9(6)
C42B C39 C40B 100.8(10)
C42 C39 C40B 146.9(7)
C39 C40 H40A 109.5
C39 C40 H40B 109.5
C39 C40 H40C 109.5
C39 C41 H41A 109.5
C39 C41 H41B 109.5
C39 C41 H41C 109.5
C39 C42 H42A 109.5
C39 C42 H42B 109.5
C39 C42 H42C 109.5
C39 C40B H40D 109.5
C39 C40B H40E 109.5
H40D C40B H40E 109.5
C39 C40B H40F 109.5
H40D C40B H40F 109.5
H40E C40B H40F 109.5
C39 C41B H41D 109.5
C39 C41B H41E 109.5
H41D C41B H41E 109.5
C39 C41B H41F 109.5
H41D C41B H41F 109.5
H41E C41B H41F 109.5
C39 C42B H42D 109.5
C39 C42B H42E 109.5
H42D C42B H42E 109.5
C39 C42B H42F 109.5
H42D C42B H42F 109.5
H42E C42B H42F 109.5
O3 C43 H43A 109.5
O3 C43 H43B 109.5
H43A C43 H43B 109.5
O3 C43 H43C 109.5
H43A C43 H43C 109.5
H43B C43 H43C 109.5
C47 C44 C45 108.8(5)
C47 C44 C46B 64.3(12)
C45 C44 C46B 139.5(9)
C47 C44 C25 113.2(4)
C45 C44 C25 110.1(4)
C46B C44 C25 108.8(9)
C47 C44 C45B 130.8(10)
C45 C44 C45B 42.4(10)
C46B C44 C45B 109.4(13)
C25 C44 C45B 114.6(9)
C47 C44 C47B 46.3(8)
C45 C44 C47B 68.6(10)
C46B C44 C47B 109.8(14)
C25 C44 C47B 107.0(8)
C45B C44 C47B 107.2(14)
C47 C44 C46 109.2(5)
C45 C44 C46 107.8(5)
C46B C44 C46 48.6(11)
C25 C44 C46 107.6(4)
C45B C44 C46 66.3(11)
C47B C44 C46 144.0(8)
C44 C45 H45A 109.5
C44 C45 H45B 109.5
C44 C45 H45C 109.5
C44 C46 H46A 109.5
C44 C46 H46B 109.5
C44 C46 H46C 109.5
C44 C47 H47A 109.5
C44 C47 H47B 109.5
C44 C47 H47C 109.5
C44 C45B H45D 109.5
C44 C45B H45E 109.5
H45D C45B H45E 109.5
C44 C45B H45F 109.5
H45D C45B H45F 109.5
H45E C45B H45F 109.5
C44 C46B H46D 109.5
C44 C46B H46E 109.5
H46D C46B H46E 109.5
C44 C46B H46F 109.5
H46D C46B H46F 109.5
H46E C46B H46F 109.5
C44 C47B H47D 109.5
C44 C47B H47E 109.5
H47D C47B H47E 109.5
C44 C47B H47F 109.5
H47D C47B H47F 109.5
H47E C47B H47F 109.5
O4 C48 H48A 109.5
O4 C48 H48B 109.5
H48A C48 H48B 109.5
O4 C48 H48C 109.5
H48A C48 H48C 109.5
H48B C48 H48C 109.5
C1A O1A C33A 113.9(2)
C8A O2A C38A 115.7(2)
C15A O3A C43A 113.6(2)
C22A O4A C48A 115.4(2)
C2A C1A O1A 119.5(3)
C2A C1A C6A 120.7(3)
O1A C1A C6A 119.7(3)
C3A C2A C1A 118.8(3)
C3A C2A C28A 120.2(3)
C1A C2A C28A 120.9(3)
C2A C3A C4A 123.0(3)
C2A C3A H3A 118.5
C4A C3A H3A 118.5
C5A C4A C3A 116.5(3)
C5A C4A C29A 122.1(3)
C3A C4A C29A 121.4(3)
C4A C5A C6A 122.6(3)
C4A C5A H5A 118.7
C6A C5A H5A 118.7
C1A C6A C5A 118.3(3)
C1A C6A C7A 122.1(3)
C5A C6A C7A 119.4(3)
C9A C7A C6A 111.2(2)
C9A C7A H7A1 109.4
C6A C7A H7A1 109.4
C9A C7A H7A2 109.4
C6A C7A H7A2 109.4
H7A1 C7A H7A2 108.0
O2A C8A C9A 118.9(3)
O2A C8A C13A 119.3(3)
C9A C8A C13A 121.5(3)
C8A C9A C10A 118.1(3)
C8A C9A C7A 120.9(3)
C10A C9A C7A 120.9(3)
C11A C10A C9A 122.7(3)
C11A C10A H10A 118.7
C9A C10A H10A 118.7
C10A C11A C12A 117.0(3)
C10A C11A C34A 123.1(3)
C12A C11A C34A 120.0(3)
C13A C12A C11A 122.5(3)
C13A C12A H12A 118.8
C11A C12A H12A 118.8
C8A C13A C12A 118.3(3)
C8A C13A C14A 120.7(3)
C12A C13A C14A 120.9(3)
C13A C14A C16A 110.9(2)
C13A C14A H14C 109.5
C16A C14A H14C 109.5
C13A C14A H14D 109.5
C16A C14A H14D 109.5
H14C C14A H14D 108.0
C16A C15A O3A 120.0(3)
C16A C15A C20A 120.9(3)
O3A C15A C20A 119.0(3)
C15A C16A C17A 118.5(3)
C15A C16A C14A 121.4(3)
C17A C16A C14A 120.0(3)
C16A C17A C18A 122.3(3)
C16A C17A H17A 118.9
C18A C17A H17A 118.9
C19A C18A C17A 117.3(3)
C19A C18A C39A 122.0(3)
C17A C18A C39A 120.7(3)
C18A C19A C20A 122.5(3)
C18A C19A H19A 118.7
C20A C19A H19A 118.7
C19A C20A C15A 118.4(3)
C19A C20A C21A 120.7(3)
C15A C20A C21A 120.9(3)
C23A C21A C20A 113.6(3)
C23A C21A H21C 108.8
C20A C21A H21C 108.8
C23A C21A H21D 108.8
C20A C21A H21D 108.8
H21C C21A H21D 107.7
C27A C22A O4A 118.8(3)
C27A C22A C23A 121.5(3)
O4A C22A C23A 119.6(3)
C24A C23A C22A 118.2(3)
C24A C23A C21A 120.2(3)
C22A C23A C21A 121.5(3)
C25A C24A C23A 122.7(3)
C25A C24A H24A 118.6
C23A C24A H24A 118.6
C24A C25A C26A 117.2(3)
C24A C25A C44A 121.9(3)
C26A C25A C44A 120.8(3)
C27A C26A C25A 122.3(3)
C27A C26A H26A 118.8
C25A C26A H26A 118.8
C22A C27A C26A 118.0(3)
C22A C27A C28A 121.6(3)
C26A C27A C28A 120.4(3)
C27A C28A C2A 114.1(2)
C27A C28A H28C 108.7
C2A C28A H28C 108.7
C27A C28A H28D 108.7
C2A C28A H28D 108.7
H28C C28A H28D 107.6
C32A C29A C30A 109.8(4)
C32A C29A C31A 108.0(3)
C30A C29A C31A 108.3(4)
C32A C29A C4A 111.5(3)
C30A C29A C4A 110.5(3)
C31A C29A C4A 108.6(3)
C29A C30A H30D 109.5
C29A C30A H30E 109.5
H30D C30A H30E 109.5
C29A C30A H30F 109.5
H30D C30A H30F 109.5
H30E C30A H30F 109.5
C29A C31A H31D 109.5
C29A C31A H31E 109.5
H31D C31A H31E 109.5
C29A C31A H31F 109.5
H31D C31A H31F 109.5
H31E C31A H31F 109.5
C29A C32A H32D 109.5
C29A C32A H32E 109.5
H32D C32A H32E 109.5
C29A C32A H32F 109.5
H32D C32A H32F 109.5
H32E C32A H32F 109.5
O1A C33A H33D 109.5
O1A C33A H33E 109.5
H33D C33A H33E 109.5
O1A C33A H33F 109.5
H33D C33A H33F 109.5
H33E C33A H33F 109.5
C35A C34A C37A 109.7(3)
C35A C34A C36A 108.8(3)
C37A C34A C36A 107.5(3)
C35A C34A C11A 108.8(3)
C37A C34A C11A 109.9(3)
C36A C34A C11A 112.2(3)
C34A C35A H35G 109.5
C34A C35A H35H 109.5
H35G C35A H35H 109.5
C34A C35A H35I 109.5
H35G C35A H35I 109.5
H35H C35A H35I 109.5
C34A C36A H36G 109.5
C34A C36A H36H 109.5
H36G C36A H36H 109.5
C34A C36A H36I 109.5
H36G C36A H36I 109.5
H36H C36A H36I 109.5
C34A C37A H37G 109.5
C34A C37A H37H 109.5
H37G C37A H37H 109.5
C34A C37A H37I 109.5
H37G C37A H37I 109.5
H37H C37A H37I 109.5
O2A C38A H38D 109.5
O2A C38A H38E 109.5
H38D C38A H38E 109.5
O2A C38A H38F 109.5
H38D C38A H38F 109.5
H38E C38A H38F 109.5
C42A C39A C41C 61.7(11)
C42A C39A C40A 118.3(6)
C41C C39A C40A 130.7(9)
C42A C39A C41A 106.7(6)
C41C C39A C41A 47.1(10)
C40A C39A C41A 98.4(6)
C42A C39A C42C 41.3(14)
C41C C39A C42C 101.8(17)
C40A C39A C42C 85.7(16)
C41A C39A C42C 140.5(13)
C42A C39A C40C 85.8(15)
C41C C39A C40C 135.0(15)
C40A C39A C40C 39.9(12)
C41A C39A C40C 132.9(12)
C42C C39A C40C 47.1(18)
C42A C39A C18A 110.8(4)
C41C C39A C18A 111.4(9)
C40A C39A C18A 112.9(3)
C41A C39A C18A 108.4(3)
C42C C39A C18A 106.0(12)
C40C C39A C18A 108.8(9)
C39A C40A H40G 109.5
C39A C40A H40H 109.5
C39A C40A H40I 109.5
C39A C41A H41G 109.5
C39A C41A H41H 109.5
C39A C41A H41I 109.5
C39A C42A H42G 109.5
C39A C42A H42H 109.5
C39A C42A H42I 109.5
C39A C40C H40J 109.5
C39A C40C H40K 109.5
H40J C40C H40K 109.5
C39A C40C H40L 109.5
H40J C40C H40L 109.5
H40K C40C H40L 109.5
C39A C41C H41J 109.5
C39A C41C H41K 109.5
H41J C41C H41K 109.5
C39A C41C H41L 109.5
H41J C41C H41L 109.5
H41K C41C H41L 109.5
C39A C42C H42J 109.5
C39A C42C H42K 109.5
H42J C42C H42K 109.5
C39A C42C H42L 109.5
H42J C42C H42L 109.5
H42K C42C H42L 109.5
O3A C43A H43D 109.5
O3A C43A H43E 109.5
H43D C43A H43E 109.5
O3A C43A H43F 109.5
H43D C43A H43F 109.5
H43E C43A H43F 109.5
C46C C44A C45A 48.5(7)
C46C C44A C47A 138.4(6)
C45A C44A C47A 120.1(6)
C46C C44A C47C 116.8(10)
C45A C44A C47C 140.4(8)
C47A C44A C47C 40.4(7)
C46C C44A C25A 111.1(6)
C45A C44A C25A 110.4(3)
C47A C44A C25A 110.0(4)
C47C C44A C25A 109.2(7)
C46C C44A C46A 54.5(7)
C45A C44A C46A 101.0(5)
C47A C44A C46A 104.6(6)
C47C C44A C46A 67.0(8)
C25A C44A C46A 109.9(3)
C46C C44A C45C 103.3(9)
C45A C44A C45C 58.1(6)
C47A C44A C45C 66.8(7)
C47C C44A C45C 104.5(9)
C25A C44A C45C 111.6(5)
C46A C44A C45C 137.9(5)
C44A C45A H45G 109.5
C44A C45A H45H 109.5
C44A C45A H45I 109.5
C44A C46A H46G 109.5
C44A C46A H46H 109.5
C44A C46A H46I 109.5
C44A C47A H47G 109.5
C44A C47A H47H 109.5
C44A C47A H47I 109.5
C44A C45C H45J 109.5
C44A C45C H45K 109.5
H45J C45C H45K 109.5
C44A C45C H45L 109.5
H45J C45C H45L 109.5
H45K C45C H45L 109.5
C44A C46C H46J 109.5
C44A C46C H46K 109.5
H46J C46C H46K 109.5
C44A C46C H46L 109.5
H46J C46C H46L 109.5
H46K C46C H46L 109.5
C44A C47C H47J 109.5
C44A C47C H47K 109.5
H47J C47C H47K 109.5
C44A C47C H47L 109.5
H47J C47C H47L 109.5
H47K C47C H47L 109.5
O4A C48A H48D 109.5
O4A C48A H48E 109.5
H48D C48A H48E 109.5
O4A C48A H48F 109.5
H48D C48A H48F 109.5
H48E C48A H48F 109.5
C4H O1H C1H 108.5(10)
C2H C1H O1H 103.1(8)
C2H C1H H1H1 111.1
O1H C1H H1H1 111.1
C2H C1H H1H2 111.1
O1H C1H H1H2 111.1
H1H1 C1H H1H2 109.1
C3H C2H C1H 111.0(10)
C3H C2H H2H1 109.4
C1H C2H H2H1 109.4
C3H C2H H2H2 109.4
C1H C2H H2H2 109.4
H2H1 C2H H2H2 108.0
C2H C3H C4H 105.6(8)
C2H C3H H3H1 110.6
C4H C3H H3H1 110.6
C2H C3H H3H2 110.6
C4H C3H H3H2 110.6
H3H1 C3H H3H2 108.8
O1H C4H C3H 109.2(9)
O1H C4H H4H1 109.8
C3H C4H H4H1 109.8
O1H C4H H4H2 109.8
C3H C4H H4H2 109.8
H4H1 C4H H4H2 108.3
C1G O1G C4G 103.3(8)
O1G C1G C2G 103.4(9)
O1G C1G H1G1 111.1
C2G C1G H1G1 111.1
O1G C1G H1G2 111.1
C2G C1G H1G2 111.1
H1G1 C1G H1G2 109.1
C1G C2G C3G 115.4(11)
C1G C2G H2G1 108.4
C3G C2G H2G1 108.4
C1G C2G H2G2 108.4
C3G C2G H2G2 108.4
H2G1 C2G H2G2 107.5
C2G C3G C4G 90.6(8)
C2G C3G H3G1 113.5
C4G C3G H3G1 113.5
C2G C3G H3G2 113.5
C4G C3G H3G2 113.5
H3G1 C3G H3G2 110.8
O1G C4G C3G 113.6(9)
O1G C4G H4G1 108.8
C3G C4G H4G1 108.8
O1G C4G H4G2 108.8
C3G C4G H4G2 108.8
H4G1 C4G H4G2 107.7

loop_
_geom_bond_atom_site_label_1
_geom_bond_atom_site_label_2
_geom_bond_distance
O1 C1 1.395(4)
O1 C33 1.431(4)
O2 C8 1.390(3)
O2 C38 1.431(4)
O3 C15 1.396(4)
O3 C43 1.433(4)
O4 C22 1.396(4)
O4 C48 1.439(4)
C1 C2 1.388(4)
C1 C6 1.394(4)
C2 C3 1.390(4)
C2 C28 1.523(4)
C3 C4 1.394(4)
C3 H3 0.9500
C4 C5 1.394(5)
C4 C29 1.531(5)
C5 C6 1.393(4)
C5 H5 0.9500
C6 C7 1.511(4)
C7 C9 1.518(5)
C7 H7A 0.9900
C7 H7B 0.9900
C8 C13 1.387(4)
C8 C9 1.386(4)
C9 C10 1.401(4)
C10 C11 1.392(5)
C10 H10 0.9500
C11 C12 1.382(5)
C11 C34 1.534(5)
C12 C13 1.394(4)
C12 H12 0.9500
C13 C14 1.523(5)
C14 C16 1.517(4)
C14 H14A 0.9900
C14 H14B 0.9900
C15 C16 1.387(4)
C15 C20 1.400(4)
C16 C17 1.387(4)
C17 C18 1.391(4)
C17 H17 0.9500
C18 C19 1.393(4)
C18 C39 1.524(5)
C19 C20 1.392(4)
C19 H19 0.9500
C20 C21 1.520(4)
C21 C23 1.523(4)
C21 H21A 0.9900
C21 H21B 0.9900
C22 C23 1.387(4)
C22 C27 1.391(4)
C23 C24 1.389(4)
C24 C25 1.397(5)
C24 H24 0.9500
C25 C26 1.394(5)
C25 C44 1.535(5)
C26 C27 1.393(4)
C26 H26 0.9500
C27 C28 1.514(4)
C28 H28A 0.9900
C28 H28B 0.9900
C29 C32 1.505(5)
C29 C30 1.518(6)
C29 C31 1.534(6)
C30 H30A 0.9800
C30 H30B 0.9800
C30 H30C 0.9800
C31 H31A 0.9800
C31 H31B 0.9800
C31 H31C 0.9800
C32 H32A 0.9800
C32 H32B 0.9800
C32 H32C 0.9800
C33 H33A 0.9800
C33 H33B 0.9800
C33 H33C 0.9800
C34 C36B 1.512(9)
C34 C35 1.509(6)
C34 C37 1.526(6)
C34 C35B 1.545(10)
C34 C36 1.556(6)
C34 C37B 1.567(9)
C35 H35A 0.9800
C35 H35B 0.9800
C35 H35C 0.9800
C36 H36A 0.9800
C36 H36B 0.9800
C36 H36C 0.9800
C37 H37A 0.9800
C37 H37B 0.9800
C37 H37C 0.9800
C35B H35D 0.9800
C35B H35E 0.9800
C35B H35F 0.9800
C36B H36D 0.9800
C36B H36E 0.9800
C36B H36F 0.9800
C37B H37D 0.9800
C37B H37E 0.9800
C37B H37F 0.9800
C38 H38A 0.9800
C38 H38B 0.9800
C38 H38C 0.9800
C39 C41B 1.498(9)
C39 C40 1.501(6)
C39 C41 1.522(6)
C39 C42B 1.537(9)
C39 C42 1.547(6)
C39 C40B 1.567(9)
C40 H40A 0.9800
C40 H40B 0.9800
C40 H40C 0.9800
C41 H41A 0.9800
C41 H41B 0.9800
C41 H41C 0.9800
C42 H42A 0.9800
C42 H42B 0.9800
C42 H42C 0.9800
C40B H40D 0.9800
C40B H40E 0.9800
C40B H40F 0.9800
C41B H41D 0.9800
C41B H41E 0.9800
C41B H41F 0.9800
C42B H42D 0.9800
C42B H42E 0.9800
C42B H42F 0.9800
C43 H43A 0.9800
C43 H43B 0.9800
C43 H43C 0.9800
C44 C47 1.523(6)
C44 C45 1.526(6)
C44 C46B 1.534(9)
C44 C45B 1.537(10)
C44 C47B 1.549(10)
C44 C46 1.549(6)
C45 H45A 0.9800
C45 H45B 0.9800
C45 H45C 0.9800
C46 H46A 0.9800
C46 H46B 0.9800
C46 H46C 0.9800
C47 H47A 0.9800
C47 H47B 0.9800
C47 H47C 0.9800
C45B H45D 0.9800
C45B H45E 0.9800
C45B H45F 0.9800
C46B H46D 0.9800
C46B H46E 0.9800
C46B H46F 0.9800
C47B H47D 0.9800
C47B H47E 0.9800
C47B H47F 0.9800
C48 H48A 0.9800
C48 H48B 0.9800
C48 H48C 0.9800
O1A C1A 1.391(3)
O1A C33A 1.431(4)
O2A C8A 1.386(3)
O2A C38A 1.424(3)
O3A C15A 1.395(3)
O3A C43A 1.431(4)
O4A C22A 1.392(3)
O4A C48A 1.425(4)
C1A C2A 1.388(4)
C1A C6A 1.392(4)
C2A C3A 1.384(4)
C2A C28A 1.523(4)
C3A C4A 1.390(4)
C3A H3A 0.9500
C4A C5A 1.391(4)
C4A C29A 1.542(4)
C5A C6A 1.400(4)
C5A H5A 0.9500
C6A C7A 1.518(4)
C7A C9A 1.519(4)
C7A H7A1 0.9900
C7A H7A2 0.9900
C8A C9A 1.389(4)
C8A C13A 1.395(4)
C9A C10A 1.399(4)
C10A C11A 1.391(4)
C10A H10A 0.9500
C11A C12A 1.398(4)
C11A C34A 1.536(4)
C12A C13A 1.394(4)
C12A H12A 0.9500
C13A C14A 1.515(4)
C14A C16A 1.523(4)
C14A H14C 0.9900
C14A H14D 0.9900
C15A C16A 1.392(4)
C15A C20A 1.396(4)
C16A C17A 1.392(4)
C17A C18A 1.396(4)
C17A H17A 0.9500
C18A C19A 1.380(4)
C18A C39A 1.536(4)
C19A C20A 1.395(4)
C19A H19A 0.9500
C20A C21A 1.517(4)
C21A C23A 1.515(4)
C21A H21C 0.9900
C21A H21D 0.9900
C22A C27A 1.394(4)
C22A C23A 1.392(4)
C23A C24A 1.387(4)
C24A C25A 1.386(5)
C24A H24A 0.9500
C25A C26A 1.396(5)
C25A C44A 1.533(4)
C26A C27A 1.394(4)
C26A H26A 0.9500
C27A C28A 1.520(4)
C28A H28C 0.9900
C28A H28D 0.9900
C29A C32A 1.517(5)
C29A C30A 1.528(5)
C29A C31A 1.540(5)
C30A H30D 0.9800
C30A H30E 0.9800
C30A H30F 0.9800
C31A H31D 0.9800
C31A H31E 0.9800
C31A H31F 0.9800
C32A H32D 0.9800
C32A H32E 0.9800
C32A H32F 0.9800
C33A H33D 0.9800
C33A H33E 0.9800
C33A H33F 0.9800
C34A C35A 1.523(5)
C34A C37A 1.529(5)
C34A C36A 1.535(5)
C35A H35G 0.9800
C35A H35H 0.9800
C35A H35I 0.9800
C36A H36G 0.9800
C36A H36H 0.9800
C36A H36I 0.9800
C37A H37G 0.9800
C37A H37H 0.9800
C37A H37I 0.9800
C38A H38D 0.9800
C38A H38E 0.9800
C38A H38F 0.9800
C39A C42A 1.521(6)
C39A C41C 1.524(10)
C39A C40A 1.525(6)
C39A C41A 1.528(6)
C39A C42C 1.530(10)
C39A C40C 1.534(10)
C40A H40G 0.9800
C40A H40H 0.9800
C40A H40I 0.9800
C41A H41G 0.9800
C41A H41H 0.9800
C41A H41I 0.9800
C42A H42G 0.9800
C42A H42H 0.9800
C42A H42I 0.9800
C40C H40J 0.9800
C40C H40K 0.9800
C40C H40L 0.9800
C41C H41J 0.9800
C41C H41K 0.9800
C41C H41L 0.9800
C42C H42J 0.9800
C42C H42K 0.9800
C42C H42L 0.9800
C43A H43D 0.9800
C43A H43E 0.9800
C43A H43F 0.9800
C44A C46C 1.493(9)
C44A C45A 1.501(6)
C44A C47A 1.500(6)
C44A C47C 1.511(9)
C44A C46A 1.596(6)
C44A C45C 1.605(9)
C45A H45G 0.9800
C45A H45H 0.9800
C45A H45I 0.9800
C46A H46G 0.9800
C46A H46H 0.9800
C46A H46I 0.9800
C47A H47G 0.9800
C47A H47H 0.9800
C47A H47I 0.9800
C45C H45J 0.9800
C45C H45K 0.9800
C45C H45L 0.9800
C46C H46J 0.9800
C46C H46K 0.9800
C46C H46L 0.9800
C47C H47J 0.9800
C47C H47K 0.9800
C47C H47L 0.9800
C48A H48D 0.9800
C48A H48E 0.9800
C48A H48F 0.9800
O1H C4H 1.322(10)
O1H C1H 1.420(12)
C1H C2H 1.371(13)
C1H H1H1 0.9900
C1H H1H2 0.9900
C2H C3H 1.363(11)
C2H H2H1 0.9900
C2H H2H2 0.9900
C3H C4H 1.378(9)
C3H H3H1 0.9900
C3H H3H2 0.9900
C4H H4H1 0.9900
C4H H4H2 0.9900
O1G C1G 1.455(7)
O1G C4G 1.468(7)
C1G C2G 1.494(8)
C1G H1G1 0.9900
C1G H1G2 0.9900
C2G C3G 1.512(9)
C2G H2G1 0.9900
C2G H2G2 0.9900
C3G C4G 1.521(9)
C3G H3G1 0.9900
C3G H3G2 0.9900
C4G H4G1 0.9900
C4G H4G2 0.9900

loop_
_geom_hbond_atom_site_label_D
_geom_hbond_atom_site_label_H
_geom_hbond_atom_site_label_A
_geom_hbond_site_symmetry_A
_geom_hbond_distance_DH
_geom_hbond_distance_HA
_geom_hbond_distance_DA
_geom_hbond_angle_DHA
_geom_hbond_publ_flag
C14A H14D CgA 2_745 0.99 2.93 3.817 149 yes
C43 H43A CgC . 0.98 2.64 3.426 137 yes
C48 H48A CgA 2_655 0.98 2.82 3.586 136 yes
C48A H48D CgB 2_655 0.98 2.84 3.580 133 yes

loop_
_geom_torsion_atom_site_label_1
_geom_torsion_atom_site_label_2
_geom_torsion_atom_site_label_3
_geom_torsion_atom_site_label_4
_geom_torsion
C33 O1 C1 C2 -91.3(3)
C33 O1 C1 C6 93.2(3)
O1 C1 C2 C3 179.5(3)
C6 C1 C2 C3 -5.1(5)
O1 C1 C2 C28 -4.5(4)
C6 C1 C2 C28 170.9(3)
C1 C2 C3 C4 2.6(5)
C28 C2 C3 C4 -173.4(3)
C2 C3 C4 C5 0.3(5)
C2 C3 C4 C29 -178.6(3)
C3 C4 C5 C6 -0.9(5)
C29 C4 C5 C6 178.0(3)
C4 C5 C6 C1 -1.5(5)
C4 C5 C6 C7 175.9(3)
C2 C1 C6 C5 4.5(5)
O1 C1 C6 C5 180.0(3)
C2 C1 C6 C7 -172.7(3)
O1 C1 C6 C7 2.7(4)
C5 C6 C7 C9 -63.0(4)
C1 C6 C7 C9 114.3(3)
C38 O2 C8 C13 90.6(3)
C38 O2 C8 C9 -93.7(3)
C13 C8 C9 C10 -0.2(5)
O2 C8 C9 C10 -175.8(3)
C13 C8 C9 C7 177.5(3)
O2 C8 C9 C7 2.0(4)
C6 C7 C9 C8 -66.9(4)
C6 C7 C9 C10 110.7(3)
C8 C9 C10 C11 -0.6(5)
C7 C9 C10 C11 -178.3(3)
C9 C10 C11 C12 0.9(5)
C9 C10 C11 C34 179.8(3)
C10 C11 C12 C13 -0.4(5)
C34 C11 C12 C13 -179.3(3)
C9 C8 C13 C12 0.7(5)
O2 C8 C13 C12 176.2(3)
C9 C8 C13 C14 -174.9(3)
O2 C8 C13 C14 0.6(4)
C11 C12 C13 C8 -0.4(5)
C11 C12 C13 C14 175.2(3)
C8 C13 C14 C16 67.8(4)
C12 C13 C14 C16 -107.7(3)
C43 O3 C15 C16 -92.2(3)
C43 O3 C15 C20 90.8(3)
O3 C15 C16 C17 179.9(3)
C20 C15 C16 C17 -3.2(5)
O3 C15 C16 C14 -3.3(4)
C20 C15 C16 C14 173.6(3)
C13 C14 C16 C15 -111.7(3)
C13 C14 C16 C17 65.1(4)
C15 C16 C17 C18 0.4(5)
C14 C16 C17 C18 -176.5(3)
C16 C17 C18 C19 2.3(5)
C16 C17 C18 C39 -178.8(3)
C17 C18 C19 C20 -2.2(5)
C39 C18 C19 C20 178.8(3)
C18 C19 C20 C15 -0.4(5)
C18 C19 C20 C21 177.7(3)
C16 C15 C20 C19 3.2(4)
O3 C15 C20 C19 -179.8(3)
C16 C15 C20 C21 -174.9(3)
O3 C15 C20 C21 2.1(4)
C19 C20 C21 C23 -121.5(3)
C15 C20 C21 C23 56.6(4)
C48 O4 C22 C23 92.1(4)
C48 O4 C22 C27 -90.5(3)
C27 C22 C23 C24 3.5(5)
O4 C22 C23 C24 -179.2(3)
C27 C22 C23 C21 -173.3(3)
O4 C22 C23 C21 4.0(4)
C20 C21 C23 C22 67.3(4)
C20 C21 C23 C24 -109.4(3)
C22 C23 C24 C25 -2.0(5)
C21 C23 C24 C25 174.8(3)
C23 C24 C25 C26 -0.5(5)
C23 C24 C25 C44 179.6(3)
C24 C25 C26 C27 1.7(5)
C44 C25 C26 C27 -178.5(3)
C23 C22 C27 C26 -2.4(5)
O4 C22 C27 C26 -179.7(3)
C23 C22 C27 C28 174.4(3)
O4 C22 C27 C28 -2.9(4)
C25 C26 C27 C22 -0.3(5)
C25 C26 C27 C28 -177.2(3)
C22 C27 C28 C2 -63.3(4)
C26 C27 C28 C2 113.4(3)
C1 C2 C28 C27 -63.4(4)
C3 C2 C28 C27 112.5(3)
C5 C4 C29 C32 31.4(5)
C3 C4 C29 C32 -149.7(4)
C5 C4 C29 C30 153.6(4)
C3 C4 C29 C30 -27.6(5)
C5 C4 C29 C31 -89.1(4)
C3 C4 C29 C31 89.7(4)
C12 C11 C34 C36B -122.7(12)
C10 C11 C34 C36B 58.5(12)
C12 C11 C34 C35 55.8(6)
C10 C11 C34 C35 -123.0(6)
C12 C11 C34 C37 -68.4(5)
C10 C11 C34 C37 112.8(5)
C12 C11 C34 C35B 114.5(9)
C10 C11 C34 C35B -64.3(9)
C12 C11 C34 C36 174.5(4)
C10 C11 C34 C36 -4.3(6)
C12 C11 C34 C37B -0.3(11)
C10 C11 C34 C37B -179.1(11)
C17 C18 C39 C41B -5.8(12)
C19 C18 C39 C41B 173.1(11)
C17 C18 C39 C40 177.4(5)
C19 C18 C39 C40 -3.7(6)
C17 C18 C39 C41 -57.8(6)
C19 C18 C39 C41 121.1(5)
C17 C18 C39 C42B 125.2(9)
C19 C18 C39 C42B -55.9(10)
C17 C18 C39 C42 57.3(5)
C19 C18 C39 C42 -123.8(5)
C17 C18 C39 C40B -128.2(7)
C19 C18 C39 C40B 50.7(8)
C26 C25 C44 C47 -7.6(6)
C24 C25 C44 C47 172.2(5)
C26 C25 C44 C45 -129.6(5)
C24 C25 C44 C45 50.2(6)
C26 C25 C44 C46B 61.8(14)
C24 C25 C44 C46B -118.4(13)
C26 C25 C44 C45B -175.4(13)
C24 C25 C44 C45B 4.4(13)
C26 C25 C44 C47B -56.8(11)
C24 C25 C44 C47B 123.1(10)
C26 C25 C44 C46 113.2(5)
C24 C25 C44 C46 -67.0(5)
C33A O1A C1A C2A -85.8(3)
C33A O1A C1A C6A 98.3(3)
O1A C1A C2A C3A -179.7(3)
C6A C1A C2A C3A -3.9(4)
O1A C1A C2A C28A -3.5(4)
C6A C1A C2A C28A 172.4(3)
C1A C2A C3A C4A 1.6(5)
C28A C2A C3A C4A -174.7(3)
C2A C3A C4A C5A 1.2(4)
C2A C3A C4A C29A 179.6(3)
C3A C4A C5A C6A -1.9(4)
C29A C4A C5A C6A 179.8(3)
C2A C1A C6A C5A 3.2(4)
O1A C1A C6A C5A 179.1(3)
C2A C1A C6A C7A -172.1(3)
O1A C1A C6A C7A 3.7(4)
C4A C5A C6A C1A -0.3(4)
C4A C5A C6A C7A 175.2(3)
C1A C6A C7A C9A 111.1(3)
C5A C6A C7A C9A -64.2(3)
C38A O2A C8A C9A -94.7(3)
C38A O2A C8A C13A 90.8(3)
O2A C8A C9A C10A -174.6(2)
C13A C8A C9A C10A -0.3(4)
O2A C8A C9A C7A 2.9(4)
C13A C8A C9A C7A 177.3(3)
C6A C7A C9A C8A -69.8(3)
C6A C7A C9A C10A 107.7(3)
C8A C9A C10A C11A 0.3(4)
C7A C9A C10A C11A -177.3(3)
C9A C10A C11A C12A -1.1(4)
C9A C10A C11A C34A 177.6(3)
C10A C11A C12A C13A 2.0(4)
C34A C11A C12A C13A -176.7(3)
O2A C8A C13A C12A 175.4(2)
C9A C8A C13A C12A 1.1(4)
O2A C8A C13A C14A 0.5(4)
C9A C8A C13A C14A -173.9(3)
C11A C12A C13A C8A -2.1(4)
C11A C12A C13A C14A 172.9(3)
C8A C13A C14A C16A 69.5(4)
C12A C13A C14A C16A -105.4(3)
C43A O3A C15A C16A -92.8(3)
C43A O3A C15A C20A 90.3(3)
O3A C15A C16A C17A -179.3(2)
C20A C15A C16A C17A -2.4(4)
O3A C15A C16A C14A -2.6(4)
C20A C15A C16A C14A 174.2(3)
C13A C14A C16A C15A -113.9(3)
C13A C14A C16A C17A 62.7(4)
C15A C16A C17A C18A -0.2(4)
C14A C16A C17A C18A -176.9(3)
C16A C17A C18A C19A 1.6(5)
C16A C17A C18A C39A 179.3(3)
C17A C18A C19A C20A -0.6(5)
C39A C18A C19A C20A -178.3(3)
C18A C19A C20A C15A -1.9(5)
C18A C19A C20A C21A 175.0(3)
C16A C15A C20A C19A 3.4(4)
O3A C15A C20A C19A -179.7(3)
C16A C15A C20A C21A -173.5(3)
O3A C15A C20A C21A 3.4(4)
C19A C20A C21A C23A -117.9(3)
C15A C20A C21A C23A 58.9(4)
C48A O4A C22A C27A -95.4(3)
C48A O4A C22A C23A 89.0(3)
C27A C22A C23A C24A 1.6(4)
O4A C22A C23A C24A 177.1(3)
C27A C22A C23A C21A -175.2(3)
O4A C22A C23A C21A 0.3(4)
C20A C21A C23A C24A -116.3(3)
C20A C21A C23A C22A 60.5(4)
C22A C23A C24A C25A -0.6(5)
C21A C23A C24A C25A 176.3(3)
C23A C24A C25A C26A -0.7(5)
C23A C24A C25A C44A -178.0(3)
C24A C25A C26A C27A 1.1(5)
C44A C25A C26A C27A 178.4(3)
O4A C22A C27A C26A -176.8(3)
C23A C22A C27A C26A -1.2(4)
O4A C22A C27A C28A 2.7(4)
C23A C22A C27A C28A 178.3(3)
C25A C26A C27A C22A -0.2(5)
C25A C26A C27A C28A -179.7(3)
C22A C27A C28A C2A -61.6(4)
C26A C27A C28A C2A 117.9(3)
C3A C2A C28A C27A 114.3(3)
C1A C2A C28A C27A -61.9(4)
C5A C4A C29A C32A 24.7(4)
C3A C4A C29A C32A -153.6(3)
C5A C4A C29A C30A 147.2(4)
C3A C4A C29A C30A -31.1(5)
C5A C4A C29A C31A -94.2(4)
C3A C4A C29A C31A 87.6(4)
C10A C11A C34A C35A -119.3(3)
C12A C11A C34A C35A 59.4(4)
C10A C11A C34A C37A 120.7(3)
C12A C11A C34A C37A -60.7(4)
C10A C11A C34A C36A 1.2(4)
C12A C11A C34A C36A 179.8(3)
C19A C18A C39A C42A -132.6(6)
C17A C18A C39A C42A 49.9(7)
C19A C18A C39A C41C 160.8(12)
C17A C18A C39A C41C -16.8(13)
C19A C18A C39A C40A 2.8(6)
C17A C18A C39A C40A -174.8(5)
C19A C18A C39A C41A 110.6(5)
C17A C18A C39A C41A -66.9(5)
C19A C18A C39A C42C -89.3(17)
C17A C18A C39A C42C 93.1(17)
C19A C18A C39A C40C -39.9(15)
C17A C18A C39A C40C 142.6(15)
C24A C25A C44A C46C -70.2(8)
C26A C25A C44A C46C 112.7(8)
C24A C25A C44A C45A -122.3(5)
C26A C25A C44A C45A 60.6(6)
C24A C25A C44A C47A 103.0(6)
C26A C25A C44A C47A -74.2(6)
C24A C25A C44A C47C 60.0(9)
C26A C25A C44A C47C -117.1(8)
C24A C25A C44A C46A -11.7(5)
C26A C25A C44A C46A 171.2(4)
C24A C25A C44A C45C 175.1(7)
C26A C25A C44A C45C -2.1(8)
C4H O1H C1H C2H -16.3(15)
O1H C1H C2H C3H 11.8(17)
C1H C2H C3H C4H -3.4(15)
C1H O1H C4H C3H 15.0(13)
C2H C3H C4H O1H -7.4(12)
C4G O1G C1G C2G -10.7(12)
O1G C1G C2G C3G -13.6(19)
C1G C2G C3G C4G 29.3(18)
C1G O1G C4G C3G 33.1(12)
C2G C3G C4G O1G -36.9(14)
